data_8101526
loop_
_publ_author_name
'Stumpf, Klaus'
'Blachnik, Roger'
'Roth, Georg'

_publ_section_title
;
Crystal structure of {3-(trifluormethyl)benzonitrile}pentachloro-niobium(V), 
NbCl~5~(m-CF~3~)C~6~H~4~CN
;
_journal_issue 3
_journal_name_full 'Zeitschrift f\"ur Kristallographie - New Crystal Structures'
_journal_page_first 397
_journal_page_last 398
_journal_volume 214
_journal_year 1999
_chemical_formula_moiety NbCl5{(m-CF3)C6H4CN}
_chemical_formula_structural 'Nb Cl5{(m-C F3)C6 H4 C N}'
_chemical_formula_sum 'C8 H4 Cl5 F3 N Nb'
_chemical_formula_weight 441.28
_space_group_IT_number 19
_symmetry_cell_setting orthorhombic
_symmetry_Int_Tables_number 19
_symmetry_space_group_name_Hall 'P 2ac 2ab'
_symmetry_space_group_name_H-M 'P 21 21 21'
_cell_angle_alpha 90.00
_cell_angle_beta 90.00
_cell_angle_gamma 90.00
_cell_formula_units_Z 4
_cell_length_a 5.848(1)
_cell_length_b 12.707(1)
_cell_length_c 18.919(2)
_cell_measurement_temperature 293(2)
_cell_volume 1405.9(3)
_diffrn_ambient_temperature 293(2)
_exptl_crystal_density_diffrn 2.085
_refine_ls_R_factor_obs 0.0177
_refine_ls_wR_factor_obs 0.0324
_cod_database_code 8101526

loop_
_symmetry_equiv_pos_as_xyz
'x, y, z'
'x+1/2, -y+1/2, -z'
'-x, y+1/2, -z+1/2'
'-x+1/2, -y, z+1/2'

loop_
_atom_site_aniso_label
_atom_site_aniso_U_11
_atom_site_aniso_U_22
_atom_site_aniso_U_33
_atom_site_aniso_U_23
_atom_site_aniso_U_13
_atom_site_aniso_U_12
Nb1 0.0265(2) 0.0282(2) 0.0254(2) 0.0063(4) -0.0010(4) 0.0018(3)
Cl1 0.0473(10) 0.0414(9) 0.0625(13) 0.0132(9) 0.0016(12) -0.0134(8)
Cl2 0.0487(10) 0.0393(9) 0.0451(11) -0.0034(9) 0.0088(11) 0.0085(8)
Cl3 0.0387(10) 0.0599(10) 0.0468(12) -0.0114(9) 0.0070(9) 0.0069(10)
Cl4 0.0463(10) 0.0344(8) 0.0538(12) -0.0019(8) 0.0043(9) -0.0104(8)
Cl5 0.0482(11) 0.0798(12) 0.0441(12) 0.0179(9) -0.0119(10) 0.0101(10)
C1 0.029(4) 0.024(3) 0.036(5) -0.007(3) 0.009(3) 0.000(3)
C2 0.031(4) 0.029(4) 0.019(4) -0.002(3) -0.007(3) 0.004(3)
C3 0.040(4) 0.036(4) 0.029(5) -0.002(4) 0.003(4) 0.003(4)
C4 0.037(5) 0.053(4) 0.041(5) 0.001(4) -0.005(4) 0.002(4)
C5 0.044(4) 0.050(4) 0.019(5) 0.006(4) -0.007(4) 0.013(3)
C6 0.041(4) 0.026(4) 0.033(5) 0.008(3) 0.001(4) 0.010(3)
C7 0.035(4) 0.024(3) 0.025(4) 0.001(3) -0.004(3) 0.002(3)
C8 0.061(5) 0.046(4) 0.052(6) 0.007(5) -0.013(6) -0.001(4)
F1 0.076(4) 0.081(3) 0.094(4) 0.046(3) -0.019(3) -0.030(2)
F2 0.157(5) 0.087(3) 0.049(3) 0.006(3) 0.046(4) -0.022(3)
F3 0.095(3) 0.051(2) 0.089(3) 0.030(3) -0.006(3) 0.0064(19)
N1 0.033(3) 0.034(3) 0.036(3) 0.003(3) -0.002(4) 0.002(3)

loop_
_atom_site_label
_atom_site_type_symbol
_atom_site_fract_x
_atom_site_fract_y
_atom_site_fract_z
_atom_site_U_iso_or_equiv
_atom_site_thermal_displace_type
_atom_site_occupancy
_atom_site_calc_flag
_atom_site_refinement_flags
_atom_site_disorder_assembly
_atom_site_disorder_group
Nb1 Nb 0.74705(11) 0.99729(5) -0.04081(2) 0.02670(14) Uani 1 d . . .
Cl1 Cl 1.0039(3) 1.13295(11) -0.04029(10) 0.0504(5) Uani 1 d . . .
Cl2 Cl 0.5448(3) 1.08204(11) 0.04789(10) 0.0444(4) Uani 1 d . . .
Cl3 Cl 0.9876(3) 0.89732(12) -0.11058(9) 0.0484(5) Uani 1 d . . .
Cl4 Cl 0.5401(3) 0.84662(11) -0.01465(9) 0.0448(5) Uani 1 d . . .
Cl5 Cl 0.5269(3) 1.05367(13) -0.13069(9) 0.0574(5) Uani 1 d . . .
C1 C 1.0565(10) 0.8995(4) 0.0958(3) 0.0296(15) Uani 1 d . . .
C2 C 1.1597(10) 0.8514(5) 0.1571(3) 0.0259(16) Uani 1 d . . .
C3 C 1.3617(11) 0.8896(5) 0.1846(4) 0.0349(18) Uani 1 d D . .
H3A H 1.434(8) 0.944(3) 0.152(2) 0.041(16) Uiso 1 d D . .
C4 C 1.4517(12) 0.8486(5) 0.2452(4) 0.0435(18) Uani 1 d D . .
H4A H 1.585(7) 0.881(4) 0.273(3) 0.08(2) Uiso 1 d D . .
C5 C 1.3349(11) 0.7677(5) 0.2782(4) 0.0375(18) Uani 1 d D . .
H5A H 1.400(8) 0.733(4) 0.3223(17) 0.041(17) Uiso 1 d D . .
C6 C 1.1349(11) 0.7291(4) 0.2513(3) 0.0335(17) Uani 1 d . . .
C7 C 1.0466(11) 0.7711(4) 0.1907(3) 0.0281(14) Uani 1 d D . .
H7A H 0.905(5) 0.736(4) 0.171(3) 0.042(18) Uiso 1 d D . .
C8 C 1.0127(13) 0.6442(5) 0.2901(4) 0.0528(19) Uani 1 d . . .
F1 F 0.8212(7) 0.6146(3) 0.2584(2) 0.0836(15) Uani 1 d . . .
F2 F 0.9637(9) 0.6669(4) 0.3550(3) 0.0979(18) Uani 1 d . . .
F3 F 1.1412(6) 0.5566(3) 0.2938(3) 0.0785(12) Uani 1 d . . .
N1 N 0.9659(9) 0.9357(3) 0.0487(3) 0.0341(13) Uani 1 d . . .

loop_
_geom_bond_atom_site_label_1
_geom_bond_atom_site_label_2
_geom_bond_distance
_geom_bond_site_symmetry_2
_geom_bond_publ_flag
Nb1 Cl5 2.2499(17) . ?
Nb1 N1 2.262(6) . ?
Nb1 Cl1 2.2866(16) . ?
Nb1 Cl3 2.3098(16) . ?
Nb1 Cl4 2.3187(16) . ?
Nb1 Cl2 2.3182(18) . ?
C1 N1 1.135(7) . ?
C1 C2 1.443(8) . ?
C2 C7 1.372(8) . ?
C2 C3 1.379(7) . ?
C3 C4 1.365(9) . ?
C3 H3A 1.017(10) . ?
C4 C5 1.383(9) . ?
C4 H4A 1.018(11) . ?
C5 C6 1.366(7) . ?
C5 H5A 1.015(11) . ?
C6 C7 1.367(7) . ?
C6 C8 1.488(9) . ?
C7 H7A 1.015(11) . ?
C8 F2 1.294(8) . ?
C8 F1 1.324(7) . ?
C8 F3 1.344(7) . ?
